data_7700487
loop_
_publ_author_name
'Lazaro, Sharon E.'
'Alka\,s, Adil'
'Lee, Seok J.'
'Telfer, Shane G.'
'Murray, Keith S.'
'Phonsri, Wasinee'
'Harding, Phimphaka'
'Harding, David J.'

_publ_section_title
;
 Abrupt spin crossover in iron(iii) complexes with aromatic anions.
;
_journal_issue 41
_journal_name_full 'Dalton transactions (Cambridge, England : 2003)'
_journal_page_first 15515
_journal_page_last 15520
_journal_paper_doi 10.1039/c9dt02373a
_journal_volume 48
_journal_year 2019
_chemical_formula_moiety 'C32 H20 Br2 Fe N4 O2, C7 H7 O3 S, H2 O'
_chemical_formula_sum 'C39 H29 Br2 Fe N4 O6 S'
_chemical_formula_weight 897.39
_space_group_crystal_system orthorhombic
_space_group_IT_number 29
_space_group_name_Hall 'P 2c -2ac'
_space_group_name_H-M_alt 'P c a 21'
_symmetry_space_group_name_Hall 'P 2c -2ac'
_symmetry_space_group_name_H-M 'P c a 21'
_atom_sites_solution_hydrogens mixed
_atom_sites_solution_primary dual
_audit_creation_date 2018-05-24
_audit_creation_method
;
Olex2 1.2
(compiled 2017.08.10 svn.r3458 for OlexSys, GUI svn.r5375)
;
_audit_update_record
;
2019-06-05 deposited with the CCDC.    2019-07-09 downloaded from the CCDC.
;
_cell_angle_alpha 90
_cell_angle_beta 90
_cell_angle_gamma 90
_cell_formula_units_Z 4
_cell_length_a 12.4432(3)
_cell_length_b 14.6561(4)
_cell_length_c 19.1005(13)
_cell_measurement_reflns_used 8805
_cell_measurement_temperature 293
_cell_measurement_theta_max 71.9
_cell_measurement_theta_min 6.6
_cell_volume 3483.3(3)
_computing_cell_refinement 'FSProcess in Process-Auto (Rigaku, 1998)'
_computing_data_collection 'CrystalClear (Rigaku, 2005)'
_computing_data_reduction 'FSProcess in Process-Auto (Rigaku, 1998)'
_computing_molecular_graphics 'Olex2 (Dolomanov et al., 2009)'
_computing_publication_material 'Olex2 (Dolomanov et al., 2009)'
_computing_structure_refinement 'ShelXL (Sheldrick, 2015)'
_computing_structure_solution 'ShelXT (Sheldrick, 2015)'
_diffrn_ambient_temperature 293
_diffrn_detector 'Image Plate'
_diffrn_detector_area_resol_mean 10
_diffrn_detector_type 'Rigaku IP'
_diffrn_measured_fraction_theta_full 0.996
_diffrn_measured_fraction_theta_max 0.996
_diffrn_measurement_details
;
scan:
    Number of images: 34
               Slice: 22.0000 - 192.0000
         Image width: 5.0000
            Exp time: 60.0000
       Rotation axis: Omega
               Omega: 0.0000
                 Chi: 54.0000
                 Phi: 90.0000
                 XTD: 127.4000
              2theta: 0.0000
scan:
    Number of images: 26
               Slice: 42.0000 - 172.0000
         Image width: 5.0000
            Exp time: 60.0000
       Rotation axis: Omega
               Omega: 0.0000
                 Chi: 54.0000
                 Phi: 180.0000
                 XTD: 127.4000
              2theta: 0.0000
scan:
    Number of images: 27
               Slice: 20.0000 - 155.0000
         Image width: 5.0000
            Exp time: 60.0000
       Rotation axis: Omega
               Omega: 0.0000
                 Chi: 54.0000
                 Phi: 270.0000
                 XTD: 127.4000
              2theta: 0.0000
scan:
    Number of images: 34
               Slice: 23.0000 - 193.0000
         Image width: 5.0000
            Exp time: 60.0000
       Rotation axis: Omega
               Omega: 0.0000
                 Chi: 0.0000
                 Phi: 0.0000
                 XTD: 127.4000
              2theta: 0.0000
;
_diffrn_measurement_device 'four-circle diffractometer'
_diffrn_measurement_device_type 'Rigaku R-AXIS SPIDER IP'
_diffrn_measurement_method '\w scans'
_diffrn_measurement_specimen_support Fiber
_diffrn_orient_matrix_type FS_PROCESS
_diffrn_orient_matrix_UB_11 0.017985
_diffrn_orient_matrix_UB_12 -0.039011
_diffrn_orient_matrix_UB_13 -0.041325
_diffrn_orient_matrix_UB_21 -0.006619
_diffrn_orient_matrix_UB_22 -0.055817
_diffrn_orient_matrix_UB_23 0.029801
_diffrn_orient_matrix_UB_31 -0.078047
_diffrn_orient_matrix_UB_32 -0.004256
_diffrn_orient_matrix_UB_33 -0.012050
_diffrn_radiation_monochromator graphite
_diffrn_radiation_probe x-ray
_diffrn_radiation_type CuK\a
_diffrn_radiation_wavelength 1.54178
_diffrn_reflns_av_R_equivalents 0.1167
_diffrn_reflns_av_unetI/netI 0.1122
_diffrn_reflns_Laue_measured_fraction_full 0.996
_diffrn_reflns_Laue_measured_fraction_max 0.996
_diffrn_reflns_limit_h_max 12
_diffrn_reflns_limit_h_min -8
_diffrn_reflns_limit_k_max 14
_diffrn_reflns_limit_k_min -14
_diffrn_reflns_limit_l_max 19
_diffrn_reflns_limit_l_min -19
_diffrn_reflns_number 19306
_diffrn_reflns_point_group_measured_fraction_full 0.991
_diffrn_reflns_point_group_measured_fraction_max 0.991
_diffrn_reflns_theta_full 50.422
_diffrn_reflns_theta_max 50.422
_diffrn_reflns_theta_min 6.577
_diffrn_source 'Rigaku MM007 rotating anode'
_diffrn_source_current 40.0
_diffrn_source_power 2.0
_diffrn_source_target Cu
_diffrn_source_voltage 50.0
_diffrn_standards_number 0
_exptl_absorpt_coefficient_mu 7.190
_exptl_absorpt_correction_T_max 1.000
_exptl_absorpt_correction_T_min 0.192
_exptl_absorpt_correction_type multi-scan
_exptl_absorpt_process_details '(ABSCOR; Higashi, 1995)'
_exptl_crystal_colour black
_exptl_crystal_colour_primary black
_exptl_crystal_density_diffrn 1.711
_exptl_crystal_density_method "'not measured'"
_exptl_crystal_description Prism
_exptl_crystal_F_000 1804
_exptl_crystal_size_max 0.32
_exptl_crystal_size_mid 0.22
_exptl_crystal_size_min 0.12
_refine_diff_density_max 0.906
_refine_diff_density_min -0.568
_refine_diff_density_rms 0.098
_refine_ls_abs_structure_details
;
 Flack x determined using 756 quotients [(I+)-(I-)]/[(I+)+(I-)]
 (Parsons, Flack and Wagner, Acta Cryst. B69 (2013) 249-259).
;
_refine_ls_abs_structure_Flack 0.499(9)
_refine_ls_extinction_method none
_refine_ls_goodness_of_fit_ref 1.098
_refine_ls_hydrogen_treatment constr
_refine_ls_matrix_type full
_refine_ls_number_parameters 383
_refine_ls_number_reflns 3616
_refine_ls_number_restraints 21
_refine_ls_restrained_S_all 1.096
_refine_ls_R_factor_all 0.0990
_refine_ls_R_factor_gt 0.0773
_refine_ls_shift/su_max 0.000
_refine_ls_shift/su_mean 0.000
_refine_ls_structure_factor_coef Fsqd
_refine_ls_weighting_details 'w=1/[\s^2^(Fo^2^)+(0.1147P)^2^] where P=(Fo^2^+2Fc^2^)/3'
_refine_ls_weighting_scheme calc
_refine_ls_wR_factor_gt 0.2002
_refine_ls_wR_factor_ref 0.2198
_reflns_Friedel_coverage 0.910
_reflns_Friedel_fraction_full 0.985
_reflns_Friedel_fraction_max 0.985
_reflns_number_gt 2414
_reflns_number_total 3616
_reflns_threshold_expression 'I > 2\s(I)'
_cod_data_source_file c9dt02373a2.cif
_cod_data_source_block pi28-rt
_cod_depositor_comments 'Adding full bibliography for 7700487--7700489.cif.'
_cod_database_code 7700487
_shelx_shelxl_version_number 2014/7
_shelx_space_group_comment
;
The symmetry employed for this shelxl refinement is uniquely defined
by the following loop, which should always be used as a source of
symmetry information in preference to the above space-group names.
They are only intended as comments.
;
_shelx_estimated_absorpt_t_max 0.479
_shelx_estimated_absorpt_t_min 0.207
_olex2_refinement_description
;
1. Fixed Uiso
 At 1.2 times of:
  All C(H) groups
 At 1.5 times of:
  All C(H,H,H) groups, All O(H,H) groups
2. Restrained distances
 H6A-O5
 1.966 with sigma of 0.02
 H6B-O3_$1
 2.046 with sigma of 0.02
3. Uiso/Uaniso restraints and constraints
Uanis(C18) \\sim Ueq, Uanis(C11) \\sim Ueq, Uanis(N1) \\sim Ueq: with sigma of
0.01 and sigma for terminal atoms of 0.02
4.a Free rotating group:
 O6(H6A,H6B)
4.b Aromatic/amide H refined with riding coordinates:
 C8(H8), C7(H7), C6(H6), C1(H1), C2(H2), C3(H3), C28(H28), C30(H30), C31(H31),
 C12(H12), C15(H15), C14(H14), C26(H26), C10(H10), C24(H24), C23(H23), C22(H22),
  C17(H17), C18(H18), C19(H19), C38(H38), C37(H37), C35(H35), C34(H34)
4.c Fitted hexagon refined as free rotating group:
 C32(C27,C28,C29,C30,C31), C13(C12,C11,C16,C15,C14), C38(C37,C36,C35,C34,C33)
4.d Naphthalene refined as free rotating group:
 C9(C8,C7,C6,C4,C5,N1,C1,C2,C3), C25(C24,C23,C22,C20,C21,N3,C17,C18,C19)
4.e Idealised Me refined as rotating group:
 C39(H39A,H39B,H39C)
;
_olex2_submission_special_instructions 'No special instructions were received'

loop_
_space_group_symop_operation_xyz
'x, y, z'
'-x, -y, z+1/2'
'x+1/2, -y, z'
'-x+1/2, y, z+1/2'

loop_
_atom_site_label
_atom_site_type_symbol
_atom_site_fract_x
_atom_site_fract_y
_atom_site_fract_z
_atom_site_U_iso_or_equiv
_atom_site_adp_type
_atom_site_occupancy
_atom_site_site_symmetry_order
_atom_site_calc_flag
_atom_site_refinement_flags_posn
_atom_site_refinement_flags_adp
Br1 Br 0.7420(2) 0.68708(15) 0.94802(14) 0.0783(10) Uani 1 1 d . .
Br2 Br 0.2628(2) 0.68205(15) 0.41221(13) 0.0784(10) Uani 1 1 d . .
Fe1 Fe 0.5043(3) 0.38575(17) 0.6809(3) 0.0661(10) Uani 1 1 d . .
S1 S 0.6608(7) 0.1060(6) 0.3188(5) 0.111(3) Uani 1 1 d . .
O1 O 0.4675(12) 0.4721(12) 0.7484(9) 0.081(5) Uani 1 1 d . .
N2 N 0.6554(13) 0.3862(12) 0.7075(10) 0.060(5) Uani 1 1 d . .
C9 C 0.7180(10) 0.3218(8) 0.6659(6) 0.068(8) Uani 1 1 d . .
C8 C 0.8281(10) 0.3064(9) 0.6699(8) 0.065(7) Uani 1 1 d G .
H8 H 0.8693 0.3382 0.7024 0.078 Uiso 1 1 calc R .
C7 C 0.8765(8) 0.2435(10) 0.6255(9) 0.101(10) Uani 1 1 d G .
H7 H 0.9501 0.2332 0.6283 0.122 Uiso 1 1 calc R .
C6 C 0.8148(8) 0.1959(9) 0.5771(8) 0.083(8) Uani 1 1 d G .
H6 H 0.8472 0.1538 0.5473 0.100 Uiso 1 1 calc R .
C4 C 0.7048(8) 0.2113(6) 0.5730(5) 0.063(6) Uani 1 1 d G .
C5 C 0.6564(8) 0.2742(6) 0.6174(5) 0.079(8) Uani 1 1 d G .
N1 N 0.5463(8) 0.2895(8) 0.6133(6) 0.057(5) Uani 1 1 d G U
C1 C 0.4846(8) 0.2420(9) 0.5648(7) 0.084(9) Uani 1 1 d G .
H1 H 0.4110 0.2522 0.5621 0.101 Uiso 1 1 calc R .
C2 C 0.5330(11) 0.1790(9) 0.5204(7) 0.087(9) Uani 1 1 d G .
H2 H 0.4918 0.1472 0.4880 0.104 Uiso 1 1 calc R .
C3 C 0.6431(11) 0.1637(8) 0.5245(6) 0.097(9) Uani 1 1 d G .
H3 H 0.6755 0.1216 0.4948 0.116 Uiso 1 1 calc R .
N4 N 0.3538(14) 0.3825(12) 0.6578(11) 0.067(5) Uani 1 1 d . .
O2 O 0.5392(11) 0.4719(10) 0.6128(9) 0.070(4) Uani 1 1 d . .
C32 C 0.4721(13) 0.5143(11) 0.5687(8) 0.075(8) Uani 1 1 d . .
C27 C 0.3612(14) 0.5036(10) 0.5693(8) 0.069(8) Uani 1 1 d G .
C28 C 0.2979(9) 0.5515(11) 0.5219(9) 0.068(8) Uani 1 1 d G .
H28 H 0.2236 0.5443 0.5223 0.081 Uiso 1 1 calc R .
C29 C 0.3456(12) 0.6101(9) 0.4739(8) 0.053(6) Uiso 1 1 d G .
C30 C 0.4566(13) 0.6208(9) 0.4732(8) 0.091(8) Uiso 1 1 d G .
H30 H 0.4885 0.6601 0.4411 0.110 Uiso 1 1 calc R .
C31 C 0.5199(9) 0.5730(11) 0.5207(9) 0.074(8) Uani 1 1 d G .
H31 H 0.5941 0.5802 0.5202 0.089 Uiso 1 1 calc R .
C13 C 0.6589(12) 0.6173(10) 0.8840(8) 0.080(7) Uani 1 1 d . .
C12 C 0.7070(9) 0.5559(11) 0.8383(9) 0.064(7) Uani 1 1 d G .
H12 H 0.7813 0.5490 0.8381 0.077 Uiso 1 1 calc R .
C11 C 0.6441(13) 0.5047(10) 0.7927(8) 0.061(7) Uani 1 1 d G U
C16 C 0.5330(13) 0.5149(11) 0.7930(9) 0.071(7) Uani 1 1 d G .
C15 C 0.4849(9) 0.5763(12) 0.8387(10) 0.088(9) Uani 1 1 d G .
H15 H 0.4106 0.5832 0.8388 0.106 Uiso 1 1 calc R .
C14 C 0.5478(13) 0.6276(10) 0.8842(8) 0.066(6) Uiso 1 1 d G .
H14 H 0.5156 0.6687 0.9148 0.079 Uiso 1 1 calc R .
C26 C 0.3060(17) 0.4384(16) 0.6158(14) 0.067(7) Uani 1 1 d . .
H26 H 0.2313 0.4374 0.6149 0.080 Uiso 1 1 calc R .
C10 C 0.6992(18) 0.4423(15) 0.7496(15) 0.068(7) Uani 1 1 d . .
H10 H 0.7738 0.4421 0.7521 0.082 Uiso 1 1 calc R .
C25 C 0.2880(10) 0.3191(8) 0.6962(6) 0.068(7) Uani 1 1 d . .
C24 C 0.1782(9) 0.3015(10) 0.6942(8) 0.092(10) Uani 1 1 d G .
H24 H 0.1344 0.3334 0.6633 0.110 Uiso 1 1 calc R .
C23 C 0.1340(7) 0.2361(11) 0.7383(9) 0.082(9) Uani 1 1 d G .
H23 H 0.0606 0.2243 0.7370 0.099 Uiso 1 1 calc R .
C22 C 0.1995(8) 0.1883(9) 0.7845(8) 0.077(8) Uani 1 1 d G .
H22 H 0.1699 0.1446 0.8141 0.092 Uiso 1 1 calc R .
C20 C 0.3092(8) 0.2059(7) 0.7865(6) 0.082(8) Uani 1 1 d G .
C21 C 0.3535(7) 0.2713(7) 0.7424(5) 0.060(6) Uani 1 1 d G .
N3 N 0.4632(8) 0.2889(8) 0.7444(6) 0.080(6) Uani 1 1 d G .
C17 C 0.5287(7) 0.2411(9) 0.7906(7) 0.075(7) Uani 1 1 d G .
H17 H 0.6021 0.2529 0.7919 0.090 Uiso 1 1 calc R .
C18 C 0.4845(10) 0.1758(9) 0.8347(7) 0.074(7) Uani 1 1 d G U
H18 H 0.5283 0.1438 0.8656 0.089 Uiso 1 1 calc R .
C19 C 0.3747(11) 0.1582(8) 0.8327(7) 0.081(8) Uani 1 1 d G .
H19 H 0.3451 0.1145 0.8623 0.098 Uiso 1 1 calc R .
O6 O 0.9091(15) -0.008(2) 0.4317(17) 0.171(8) Uani 1 1 d . .
H6A H 0.8479 0.0167 0.4253 0.256 Uiso 1 1 d DG .
H6B H 0.9398 -0.0156 0.3924 0.256 Uiso 1 1 d DG .
O5 O 0.7274(18) 0.0661(14) 0.3708(11) 0.155(8) Uani 1 1 d D .
C38 C 0.6224(16) 0.0074(15) 0.1993(14) 0.118(11) Uani 1 1 d . .
H38 H 0.5506 0.0113 0.2127 0.141 Uiso 1 1 calc R .
C37 C 0.650(2) -0.0381(14) 0.1381(13) 0.148(14) Uani 1 1 d G .
H37 H 0.5972 -0.0648 0.1105 0.177 Uiso 1 1 calc R .
C36 C 0.757(3) -0.0439(13) 0.1180(13) 0.118(13) Uani 1 1 d G .
C35 C 0.8367(17) -0.0040(16) 0.1592(18) 0.123(12) Uani 1 1 d G .
H35 H 0.9084 -0.0079 0.1457 0.148 Uiso 1 1 calc R .
C34 C 0.809(2) 0.0415(14) 0.2203(15) 0.116(11) Uani 1 1 d G .
H34 H 0.8619 0.0682 0.2479 0.139 Uiso 1 1 calc R .
C33 C 0.702(3) 0.0473(13) 0.2404(10) 0.093(9) Uani 1 1 d G .
O3 O 0.550(2) 0.0825(14) 0.3309(14) 0.175(9) Uani 1 1 d D .
C39 C 0.799(3) -0.0936(16) 0.0528(18) 0.174(18) Uani 1 1 d . .
H39A H 0.7779 -0.1565 0.0548 0.261 Uiso 1 1 calc GR .
H39B H 0.8759 -0.0895 0.0512 0.261 Uiso 1 1 calc GR .
H39C H 0.7691 -0.0658 0.0117 0.261 Uiso 1 1 calc GR .
O4 O 0.669(3) 0.2003(13) 0.3042(12) 0.192(12) Uani 1 1 d . .

loop_
_atom_site_aniso_label
_atom_site_aniso_U_11
_atom_site_aniso_U_22
_atom_site_aniso_U_33
_atom_site_aniso_U_23
_atom_site_aniso_U_13
_atom_site_aniso_U_12
Br1 0.0615(18) 0.095(2) 0.078(2) -0.0093(18) -0.0073(16) -0.0068(13)
Br2 0.0647(18) 0.095(2) 0.076(2) 0.0036(17) -0.0115(17) 0.0077(13)
Fe1 0.048(2) 0.0768(19) 0.0736(18) 0.001(3) -0.0027(15) 0.002(2)
S1 0.104(7) 0.121(7) 0.108(7) -0.012(6) -0.010(5) -0.004(5)
O1 0.035(10) 0.110(11) 0.096(13) 0.021(11) 0.018(9) 0.011(10)
N2 0.033(11) 0.079(12) 0.069(13) -0.011(12) 0.008(10) 0.009(9)
C9 0.07(2) 0.056(16) 0.08(2) -0.008(14) -0.004(19) -0.006(13)
C8 0.053(17) 0.096(18) 0.045(14) -0.026(14) 0.002(13) 0.004(13)
C7 0.11(2) 0.11(2) 0.09(2) -0.003(18) -0.04(2) 0.03(2)
C6 0.08(2) 0.071(16) 0.10(2) -0.013(15) 0.004(19) -0.009(14)
C4 0.047(16) 0.081(16) 0.060(17) 0.006(14) -0.018(14) 0.012(14)
C5 0.08(2) 0.066(15) 0.09(2) -0.028(16) 0.001(18) 0.005(15)
N1 0.041(9) 0.066(9) 0.065(10) 0.006(9) 0.002(9) -0.001(9)
C1 0.041(16) 0.14(2) 0.076(18) 0.044(17) -0.012(15) -0.034(15)
C2 0.08(2) 0.10(2) 0.082(18) -0.028(15) 0.025(16) -0.002(15)
C3 0.065(18) 0.108(19) 0.12(3) 0.05(2) 0.005(19) 0.007(16)
N4 0.070(14) 0.067(12) 0.064(13) 0.004(11) -0.029(11) 0.015(11)
O2 0.049(10) 0.079(9) 0.081(11) 0.026(9) -0.011(9) 0.004(9)
C32 0.07(2) 0.09(2) 0.058(16) -0.012(15) 0.007(16) 0.008(16)
C27 0.011(13) 0.11(2) 0.086(18) -0.042(16) 0.006(13) 0.001(12)
C28 0.012(11) 0.086(16) 0.10(2) -0.053(15) -0.014(15) 0.001(13)
C31 0.025(12) 0.096(19) 0.10(2) 0.011(17) -0.013(14) -0.029(13)
C13 0.074(18) 0.096(16) 0.068(16) 0.005(13) -0.017(13) 0.007(13)
C12 0.042(14) 0.077(16) 0.073(18) -0.020(14) 0.002(14) 0.000(13)
C11 0.051(13) 0.066(12) 0.068(11) -0.014(10) -0.006(10) 0.003(10)
C16 0.029(15) 0.103(19) 0.082(18) -0.011(17) -0.014(15) -0.012(14)
C15 0.054(16) 0.11(2) 0.10(2) -0.020(19) 0.024(17) -0.011(15)
C26 0.039(15) 0.095(18) 0.067(18) -0.025(16) 0.021(15) -0.010(15)
C10 0.044(16) 0.072(16) 0.09(2) 0.006(15) -0.017(16) -0.007(14)
C25 0.09(2) 0.068(17) 0.047(16) 0.002(14) 0.016(19) 0.014(14)
C24 0.032(16) 0.12(2) 0.12(3) -0.04(2) 0.001(18) -0.027(15)
C23 0.026(14) 0.12(2) 0.10(2) -0.042(18) 0.034(15) -0.026(15)
C22 0.060(18) 0.096(18) 0.07(2) -0.007(16) -0.004(16) -0.005(15)
C20 0.061(19) 0.12(2) 0.067(19) 0.005(17) -0.003(15) 0.035(18)
C21 0.064(17) 0.072(16) 0.043(15) -0.019(13) 0.017(14) -0.012(14)
N3 0.073(14) 0.093(14) 0.074(14) -0.022(12) 0.013(13) -0.023(13)
C17 0.094(18) 0.070(15) 0.061(16) 0.030(13) -0.017(15) 0.013(14)
C18 0.071(13) 0.069(12) 0.083(13) 0.016(11) -0.001(11) 0.009(10)
C19 0.060(17) 0.072(14) 0.11(2) 0.011(17) 0.030(17) -0.016(14)
O6 0.125(16) 0.22(2) 0.164(15) 0.067(16) -0.01(2) -0.010(18)
O5 0.21(2) 0.163(19) 0.091(14) 0.012(14) -0.033(14) 0.074(16)
C38 0.14(3) 0.11(2) 0.09(2) -0.02(2) -0.01(2) -0.023(18)
C37 0.15(4) 0.13(2) 0.17(4) -0.06(3) -0.07(3) 0.00(3)
C36 0.11(3) 0.09(2) 0.15(3) -0.03(2) -0.06(3) -0.01(2)
C35 0.11(3) 0.14(3) 0.12(3) 0.04(2) 0.02(3) 0.02(2)
C34 0.10(3) 0.14(2) 0.11(3) 0.06(2) -0.03(2) -0.03(2)
C33 0.12(3) 0.076(16) 0.08(2) 0.022(15) -0.04(2) -0.014(18)
O3 0.128(17) 0.19(2) 0.21(2) -0.059(19) 0.011(18) -0.006(17)
C39 0.35(5) 0.060(18) 0.11(3) -0.001(19) -0.11(3) -0.02(2)
O4 0.34(4) 0.091(15) 0.141(19) -0.007(14) -0.08(2) -0.044(17)

loop_
_atom_type_symbol
_atom_type_description
_atom_type_scat_dispersion_real
_atom_type_scat_dispersion_imag
_atom_type_scat_source
C C 0.0181 0.0091 'International Tables Vol C Tables 4.2.6.8 and 6.1.1.4'
H H 0.0000 0.0000 'International Tables Vol C Tables 4.2.6.8 and 6.1.1.4'
Br Br -0.6763 1.2805 'International Tables Vol C Tables 4.2.6.8 and 6.1.1.4'
Fe Fe -1.1336 3.1974 'International Tables Vol C Tables 4.2.6.8 and 6.1.1.4'
N N 0.0311 0.0180 'International Tables Vol C Tables 4.2.6.8 and 6.1.1.4'
O O 0.0492 0.0322 'International Tables Vol C Tables 4.2.6.8 and 6.1.1.4'
S S 0.3331 0.5567 'International Tables Vol C Tables 4.2.6.8 and 6.1.1.4'

loop_
_geom_angle_atom_site_label_1
_geom_angle_atom_site_label_2
_geom_angle_atom_site_label_3
_geom_angle
O1 Fe1 N2 93.1(8)
O1 Fe1 N1 176.8(7)
O1 Fe1 N4 86.3(7)
O1 Fe1 N3 89.9(7)
N2 Fe1 N1 85.3(7)
N4 Fe1 N2 177.7(10)
N4 Fe1 N1 95.2(6)
N4 Fe1 N3 82.4(7)
O2 Fe1 O1 94.6(5)
O2 Fe1 N2 87.4(7)
O2 Fe1 N1 88.1(7)
O2 Fe1 N4 94.8(8)
O2 Fe1 N3 174.5(7)
N3 Fe1 N2 95.4(6)
N3 Fe1 N1 87.5(4)
O5 S1 C33 102.7(11)
O5 S1 O3 110.5(16)
O3 S1 C33 106.8(13)
O4 S1 O5 119.9(15)
O4 S1 C33 106.4(13)
O4 S1 O3 109.5(17)
C16 O1 Fe1 127.6(13)
C9 N2 Fe1 111.7(13)
C10 N2 Fe1 125.5(16)
C10 N2 C9 122.3(18)
C8 C9 N2 126.8(10)
C8 C9 C5 120.0
C5 C9 N2 113.2(10)
C9 C8 H8 120.0
C9 C8 C7 120.0
C7 C8 H8 120.0
C8 C7 H7 120.0
C8 C7 C6 120.0
C6 C7 H7 120.0
C7 C6 H6 120.0
C4 C6 C7 120.0
C4 C6 H6 120.0
C6 C4 C5 120.0
C6 C4 C3 120.0
C5 C4 C3 120.0
C4 C5 C9 120.0
N1 C5 C9 120.0
N1 C5 C4 120.0
C5 N1 Fe1 109.8(5)
C5 N1 C1 120.0
C1 N1 Fe1 130.2(5)
N1 C1 H1 120.0
C2 C1 N1 120.0
C2 C1 H1 120.0
C1 C2 H2 120.0
C1 C2 C3 120.0
C3 C2 H2 120.0
C4 C3 H3 120.0
C2 C3 C4 120.0
C2 C3 H3 120.0
C26 N4 Fe1 125.0(16)
C26 N4 C25 117.6(17)
C25 N4 Fe1 117.0(12)
C32 O2 Fe1 127.5(12)
O2 C32 C27 124.1(14)
O2 C32 C31 115.9(14)
C27 C32 C31 120.0
C32 C27 C26 122.7(15)
C28 C27 C32 120.0
C28 C27 C26 117.2(16)
C27 C28 H28 120.0
C27 C28 C29 120.0
C29 C28 H28 120.0
C28 C29 Br2 121.6(10)
C28 C29 C30 120.0
C30 C29 Br2 118.3(10)
C29 C30 H30 120.0
C31 C30 C29 120.0
C31 C30 H30 120.0
C32 C31 H31 120.0
C30 C31 C32 120.0
C30 C31 H31 120.0
C12 C13 Br1 121.2(10)
C12 C13 C14 120.0
C14 C13 Br1 118.8(10)
C13 C12 H12 120.0
C11 C12 C13 120.0
C11 C12 H12 120.0
C12 C11 C16 120.0
C12 C11 C10 116.2(15)
C16 C11 C10 123.7(15)
O1 C16 C11 123.7(14)
O1 C16 C15 116.2(14)
C15 C16 C11 120.0
C16 C15 H15 120.0
C16 C15 C14 120.0
C14 C15 H15 120.0
C13 C14 H14 120.0
C15 C14 C13 120.0
C15 C14 H14 120.0
N4 C26 C27 125(2)
N4 C26 H26 117.6
C27 C26 H26 117.6
N2 C10 C11 126(2)
N2 C10 H10 117.2
C11 C10 H10 117.2
C24 C25 N4 131.7(9)
C24 C25 C21 120.0
C21 C25 N4 108.3(9)
C25 C24 H24 120.0
C25 C24 C23 120.0
C23 C24 H24 120.0
C24 C23 H23 120.0
C22 C23 C24 120.0
C22 C23 H23 120.0
C23 C22 H22 120.0
C23 C22 C20 120.0
C20 C22 H22 120.0
C22 C20 C19 120.0
C21 C20 C22 120.0
C21 C20 C19 120.0
C20 C21 C25 120.0
N3 C21 C25 120.0
N3 C21 C20 120.0
C21 N3 Fe1 112.2(5)
C21 N3 C17 120.0
C17 N3 Fe1 127.7(5)
N3 C17 H17 120.0
C18 C17 N3 120.0
C18 C17 H17 120.0
C17 C18 H18 120.0
C17 C18 C19 120.0
C19 C18 H18 120.0
C20 C19 H19 120.0
C18 C19 C20 120.0
C18 C19 H19 120.0
H6A O6 H6B 109.4
C37 C38 H38 120.0
C37 C38 C33 120.0
C33 C38 H38 120.0
C38 C37 H37 120.0
C38 C37 C36 120.0
C36 C37 H37 120.0
C37 C36 C39 125(3)
C35 C36 C37 120.0
C35 C36 C39 115(3)
C36 C35 H35 120.0
C36 C35 C34 120.0
C34 C35 H35 120.0
C35 C34 H34 120.0
C33 C34 C35 120.0
C33 C34 H34 120.0
C38 C33 S1 118(2)
C34 C33 S1 122(2)
C34 C33 C38 120.0
C36 C39 H39A 109.5
C36 C39 H39B 109.5
C36 C39 H39C 109.5
H39A C39 H39B 109.5
H39A C39 H39C 109.5
H39B C39 H39C 109.5

loop_
_geom_bond_atom_site_label_1
_geom_bond_atom_site_label_2
_geom_bond_distance
Br1 C13 1.901(12)
Br2 C29 1.887(13)
Fe1 O1 1.864(18)
Fe1 N2 1.948(17)
Fe1 N1 1.981(12)
Fe1 N4 1.924(17)
Fe1 O2 1.863(15)
Fe1 N3 1.936(12)
S1 O5 1.419(19)
S1 C33 1.80(2)
S1 O3 1.44(2)
S1 O4 1.414(18)
O1 C16 1.33(2)
N2 C9 1.46(2)
N2 C10 1.27(3)
C9 C8 1.3900
C9 C5 1.3900
C8 H8 0.9300
C8 C7 1.3900
C7 H7 0.9300
C7 C6 1.3900
C6 H6 0.9300
C6 C4 1.3900
C4 C5 1.3900
C4 C3 1.3900
C5 N1 1.3900
N1 C1 1.3900
C1 H1 0.9300
C1 C2 1.3900
C2 H2 0.9300
C2 C3 1.3900
C3 H3 0.9300
N4 C26 1.29(3)
N4 C25 1.44(2)
O2 C32 1.339(19)
C32 C27 1.3900
C32 C31 1.3900
C27 C28 1.3900
C27 C26 1.47(3)
C28 H28 0.9300
C28 C29 1.3900
C29 C30 1.3900
C30 H30 0.9300
C30 C31 1.3900
C31 H31 0.9300
C13 C12 1.3900
C13 C14 1.3900
C12 H12 0.9300
C12 C11 1.3900
C11 C16 1.3900
C11 C10 1.41(3)
C16 C15 1.3900
C15 H15 0.9300
C15 C14 1.3900
C14 H14 0.9300
C26 H26 0.9300
C10 H10 0.9300
C25 C24 1.3900
C25 C21 1.3900
C24 H24 0.9300
C24 C23 1.3900
C23 H23 0.9300
C23 C22 1.3900
C22 H22 0.9300
C22 C20 1.3900
C20 C21 1.3900
C20 C19 1.3900
C21 N3 1.3900
N3 C17 1.3900
C17 H17 0.9300
C17 C18 1.3900
C18 H18 0.9300
C18 C19 1.3900
C19 H19 0.9300
O6 H6A 0.8496
O6 H6B 0.8504
C38 H38 0.9300
C38 C37 1.3900
C38 C33 1.3900
C37 H37 0.9300
C37 C36 1.3900
C36 C35 1.3900
C36 C39 1.53(4)
C35 H35 0.9300
C35 C34 1.3900
C34 H34 0.9300
C34 C33 1.3900
C39 H39A 0.9600
C39 H39B 0.9600
C39 H39C 0.9600

loop_
_geom_torsion_atom_site_label_1
_geom_torsion_atom_site_label_2
_geom_torsion_atom_site_label_3
_geom_torsion_atom_site_label_4
_geom_torsion
Br1 C13 C12 C11 179.0(11)
Br1 C13 C14 C15 -179.0(11)
Br2 C29 C30 C31 176.3(9)
Fe1 O1 C16 C11 4(2)
Fe1 O1 C16 C15 -179.7(10)
Fe1 N2 C9 C8 178.3(5)
Fe1 N2 C9 C5 -0.6(13)
Fe1 N2 C10 C11 11(3)
Fe1 N1 C1 C2 177.5(8)
Fe1 N4 C26 C27 11(3)
Fe1 N4 C25 C24 177.9(6)
Fe1 N4 C25 C21 -1.3(14)
Fe1 O2 C32 C27 3(2)
Fe1 O2 C32 C31 -177.3(10)
Fe1 N3 C17 C18 177.3(8)
O1 Fe1 O2 C32 -84.0(17)
O1 C16 C15 C14 -176.5(16)
N2 Fe1 O1 C16 2.4(17)
N2 Fe1 O2 C32 -176.9(17)
N2 C9 C8 C7 -178.8(13)
N2 C9 C5 C4 179.0(11)
N2 C9 C5 N1 -1.0(11)
C9 N2 C10 C11 -178.2(17)
C9 C8 C7 C6 0.0
C9 C5 N1 Fe1 2.1(7)
C9 C5 N1 C1 180.0
C8 C9 C5 C4 0.0
C8 C9 C5 N1 180.0
C8 C7 C6 C4 0.0
C7 C6 C4 C5 0.0
C7 C6 C4 C3 180.0
C6 C4 C5 C9 0.0
C6 C4 C5 N1 180.0
C6 C4 C3 C2 180.0
C4 C5 N1 Fe1 -177.9(7)
C4 C5 N1 C1 0.0
C5 C9 C8 C7 0.0
C5 C4 C3 C2 0.0
C5 N1 C1 C2 0.0
N1 Fe1 O2 C32 97.7(16)
N1 C1 C2 C3 0.0
C1 C2 C3 C4 0.0
C3 C4 C5 C9 180.0
C3 C4 C5 N1 0.0
N4 Fe1 O1 C16 -179.9(17)
N4 Fe1 O2 C32 2.7(16)
N4 C25 C24 C23 -179.1(14)
N4 C25 C21 C20 179.3(11)
N4 C25 C21 N3 -0.7(11)
O2 Fe1 O1 C16 -85.3(17)
O2 C32 C27 C28 179.2(16)
O2 C32 C27 C26 -4.6(19)
O2 C32 C31 C30 -179.3(15)
C32 C27 C28 C29 0.0
C32 C27 C26 N4 -3(3)
C27 C32 C31 C30 0.0
C27 C28 C29 Br2 -176.2(10)
C27 C28 C29 C30 0.0
C28 C27 C26 N4 173.0(17)
C28 C29 C30 C31 0.0
C29 C30 C31 C32 0.0
C31 C32 C27 C28 0.0
C31 C32 C27 C26 176.1(15)
C13 C12 C11 C16 0.0
C13 C12 C11 C10 -178.3(16)
C12 C13 C14 C15 0.0
C12 C11 C16 O1 176.2(17)
C12 C11 C16 C15 0.0
C12 C11 C10 N2 176.0(19)
C11 C16 C15 C14 0.0
C16 C11 C10 N2 -2(3)
C16 C15 C14 C13 0.0
C14 C13 C12 C11 0.0
C26 N4 C25 C24 4(2)
C26 N4 C25 C21 -174.8(15)
C26 C27 C28 C29 -176.3(14)
C10 N2 C9 C8 6(2)
C10 N2 C9 C5 -172.8(17)
C10 C11 C16 O1 -6(2)
C10 C11 C16 C15 178.2(18)
C25 N4 C26 C27 -175.9(16)
C25 C24 C23 C22 0.0
C25 C21 N3 Fe1 2.3(7)
C25 C21 N3 C17 180.0
C24 C25 C21 C20 0.0
C24 C25 C21 N3 180.0
C24 C23 C22 C20 0.0
C23 C22 C20 C21 0.0
C23 C22 C20 C19 180.0
C22 C20 C21 C25 0.0
C22 C20 C21 N3 180.0
C22 C20 C19 C18 180.0
C20 C21 N3 Fe1 -177.7(7)
C20 C21 N3 C17 0.0
C21 C25 C24 C23 0.0
C21 C20 C19 C18 0.0
C21 N3 C17 C18 0.0
N3 Fe1 O1 C16 97.8(16)
N3 C17 C18 C19 0.0
C17 C18 C19 C20 0.0
C19 C20 C21 C25 180.0
C19 C20 C21 N3 0.0
O5 S1 C33 C38 128.3(14)
O5 S1 C33 C34 -52.1(15)
C38 C37 C36 C35 0.0
C38 C37 C36 C39 179(2)
C37 C38 C33 S1 179.6(12)
C37 C38 C33 C34 0.0
C37 C36 C35 C34 0.0
C36 C35 C34 C33 0.0
C35 C34 C33 S1 -179.6(13)
C35 C34 C33 C38 0.0
C33 C38 C37 C36 0.0
O3 S1 C33 C38 12.0(16)
O3 S1 C33 C34 -168.3(13)
C39 C36 C35 C34 -178.8(18)
O4 S1 C33 C38 -104.9(16)
O4 S1 C33 C34 74.7(16)
